data_2228303
loop_
_publ_author_name
'Knapp, Carsten'
'Uzun, Rabiya'

_publ_section_title
;
 Solvate-free bis(triphenylphosphine)iminium chloride
;
_journal_coeditor_code FI2099
_journal_issue 12
_journal_name_full 'Acta Crystallographica Section E'
_journal_page_first o3185
_journal_paper_doi 10.1107/S1600536810046325
_journal_volume 66
_journal_year 2010
_chemical_formula_iupac 'C36 H30 N P2 +, Cl -'
_chemical_formula_moiety 'C36 H30 N P2 +, Cl -'
_chemical_formula_sum 'C36 H30 Cl N P2'
_chemical_formula_weight 574.00
_chemical_name_common
;
bis(triphenylphosphine)iminium chloride
;
_chemical_name_systematic
;
Bis(triphenylphosphanylidene)iminium chloride
;
_space_group_IT_number 15
_symmetry_cell_setting monoclinic
_symmetry_space_group_name_Hall '-C 2yc'
_symmetry_space_group_name_H-M 'C 1 2/c 1'
_atom_sites_solution_hydrogens geom
_atom_sites_solution_primary direct
_atom_sites_solution_secondary difmap
_audit_creation_method SHELXL-97
_cell_angle_alpha 90.00
_cell_angle_beta 99.06(3)
_cell_angle_gamma 90.00
_cell_formula_units_Z 4
_cell_length_a 15.094(3)
_cell_length_b 10.499(2)
_cell_length_c 18.615(4)
_cell_measurement_reflns_used 1435
_cell_measurement_temperature 123(2)
_cell_measurement_theta_max 27.49
_cell_measurement_theta_min 2.22
_cell_volume 2913.2(10)
_computing_cell_refinement 'CrystalClear (Rigaku, 2007)'
_computing_data_collection 'CrystalClear (Rigaku, 2007)'
_computing_data_reduction 'CrystalClear (Rigaku, 2007)'
_computing_molecular_graphics 'DIAMOND (Brandenburg & Putz, 2010)'
_computing_publication_material 'SHELXL97 (Sheldrick, 2008)'
_computing_structure_refinement 'SHELXL97 (Sheldrick, 2008)'
_computing_structure_solution 'SHELXS97 (Sheldrick, 2008)'
_diffrn_ambient_temperature 123(2)
_diffrn_detector_area_resol_mean 10.0000
_diffrn_measured_fraction_theta_full 0.994
_diffrn_measured_fraction_theta_max 0.994
_diffrn_measurement_device_type 'Rigaku R-AXIS Spider'
_diffrn_measurement_method '\w scans and/or \f scans'
_diffrn_radiation_monochromator graphite
_diffrn_radiation_source 'sealed tube'
_diffrn_radiation_type MoK\a
_diffrn_radiation_wavelength 0.71073
_diffrn_reflns_av_R_equivalents 0.0434
_diffrn_reflns_av_sigmaI/netI 0.0586
_diffrn_reflns_limit_h_max 17
_diffrn_reflns_limit_h_min -17
_diffrn_reflns_limit_k_max 11
_diffrn_reflns_limit_k_min -12
_diffrn_reflns_limit_l_max 22
_diffrn_reflns_limit_l_min -20
_diffrn_reflns_number 7362
_diffrn_reflns_theta_full 25.00
_diffrn_reflns_theta_max 25.00
_diffrn_reflns_theta_min 2.22
_exptl_absorpt_coefficient_mu 0.268
_exptl_absorpt_correction_T_max 0.9410
_exptl_absorpt_correction_T_min 0.9240
_exptl_absorpt_correction_type multi-scan
_exptl_absorpt_process_details
;
(ABSCOR; Higashi, 2001)
;
_exptl_crystal_colour colourless
_exptl_crystal_density_diffrn 1.309
_exptl_crystal_density_method 'not measured'
_exptl_crystal_description Block
_exptl_crystal_F_000 1200
_exptl_crystal_size_max 0.30
_exptl_crystal_size_mid 0.23
_exptl_crystal_size_min 0.23
_refine_diff_density_max 0.413
_refine_diff_density_min -0.416
_refine_ls_extinction_method none
_refine_ls_goodness_of_fit_ref 1.239
_refine_ls_hydrogen_treatment constr
_refine_ls_matrix_type full
_refine_ls_number_parameters 183
_refine_ls_number_reflns 2551
_refine_ls_number_restraints 0
_refine_ls_restrained_S_all 1.239
_refine_ls_R_factor_all 0.0593
_refine_ls_R_factor_gt 0.0487
_refine_ls_shift/su_max 0.000
_refine_ls_shift/su_mean 0.000
_refine_ls_structure_factor_coef Fsqd
_refine_ls_weighting_details 'calc w=1/[\s^2^(Fo^2^)+10.5312P] where P=(Fo^2^+2Fc^2^)/3'
_refine_ls_weighting_scheme calc
_refine_ls_wR_factor_gt 0.1059
_refine_ls_wR_factor_ref 0.1354
_reflns_number_gt 2296
_reflns_number_total 2551
_reflns_threshold_expression I>2sigma(I)
_cod_data_source_file fi2099.cif
_cod_data_source_block I
_cod_original_cell_volume 2913.0(10)
_cod_original_sg_symbol_H-M 'C 2/c'
_cod_database_code 2228303
_cod_database_fobs_code 2228303

loop_
_symmetry_equiv_pos_as_xyz
'x, y, z'
'-x, y, -z+1/2'
'x+1/2, y+1/2, z'
'-x+1/2, y+1/2, -z+1/2'
'-x, -y, -z'
'x, -y, z-1/2'
'-x+1/2, -y+1/2, -z'
'x+1/2, -y+1/2, z-1/2'

loop_
_atom_site_type_symbol
_atom_site_label
_atom_site_fract_x
_atom_site_fract_y
_atom_site_fract_z
_atom_site_U_iso_or_equiv
_atom_site_adp_type
_atom_site_calc_flag
_atom_site_refinement_flags
_atom_site_occupancy
_atom_site_disorder_assembly
_atom_site_disorder_group
Cl Cl1 0.5000 0.80128(11) 0.7500 0.0264(3) Uani d S 1 . .
P P1 0.53916(5) 0.32003(8) 0.82724(4) 0.0175(2) Uani d . 1 . .
N N1 0.5000 0.2594(4) 0.7500 0.0200(8) Uani d S 1 . .
C C1 0.45695(19) 0.4133(3) 0.86442(16) 0.0177(6) Uani d . 1 . .
C C2 0.4358(2) 0.5349(3) 0.83690(17) 0.0206(7) Uani d . 1 . .
H H2 0.4700 0.5724 0.8038 0.030(3) Uiso calc R 1 . .
C C3 0.3645(2) 0.6011(3) 0.85815(19) 0.0262(8) Uani d . 1 . .
H H3 0.3505 0.6844 0.8399 0.030(3) Uiso calc R 1 . .
C C4 0.3135(2) 0.5461(4) 0.90596(19) 0.0293(8) Uani d . 1 . .
H H4 0.2639 0.5908 0.9193 0.030(3) Uiso calc R 1 . .
C C5 0.3353(2) 0.4258(3) 0.9342(2) 0.0288(8) Uani d . 1 . .
H H5 0.3009 0.3891 0.9675 0.030(3) Uiso calc R 1 . .
C C6 0.4070(2) 0.3582(3) 0.91427(18) 0.0258(7) Uani d . 1 . .
H H6 0.4220 0.2761 0.9340 0.030(3) Uiso calc R 1 . .
C C7 0.57029(19) 0.1897(3) 0.88839(17) 0.0182(7) Uani d . 1 . .
C C8 0.6079(2) 0.2160(3) 0.96055(18) 0.0247(7) Uani d . 1 . .
H H8 0.6183 0.3018 0.9758 0.030(3) Uiso calc R 1 . .
C C9 0.6297(2) 0.1184(3) 1.00954(18) 0.0260(7) Uani d . 1 . .
H H9 0.6548 0.1365 1.0585 0.030(3) Uiso calc R 1 . .
C C10 0.6148(2) -0.0064(3) 0.98669(19) 0.0261(8) Uani d . 1 . .
H H10 0.6298 -0.0738 1.0204 0.030(3) Uiso calc R 1 . .
C C11 0.5784(2) -0.0344(3) 0.91551(19) 0.0242(7) Uani d . 1 . .
H H11 0.5685 -0.1204 0.9005 0.030(3) Uiso calc R 1 . .
C C12 0.5563(2) 0.0643(3) 0.86618(18) 0.0224(7) Uani d . 1 . .
H H12 0.5316 0.0457 0.8171 0.030(3) Uiso calc R 1 . .
C C13 0.6391(2) 0.4148(3) 0.82560(17) 0.0216(7) Uani d . 1 . .
C C14 0.6520(2) 0.5357(3) 0.85535(18) 0.0232(7) Uani d . 1 . .
H H14 0.6081 0.5726 0.8804 0.030(3) Uiso calc R 1 . .
C C15 0.7303(2) 0.6030(3) 0.8482(2) 0.0299(8) Uani d . 1 . .
H H15 0.7385 0.6868 0.8674 0.030(3) Uiso calc R 1 . .
C C16 0.7957(2) 0.5487(4) 0.8137(2) 0.0314(9) Uani d . 1 . .
H H16 0.8488 0.5950 0.8098 0.030(3) Uiso calc R 1 . .
C C17 0.7839(2) 0.4266(3) 0.78468(19) 0.0275(8) Uani d . 1 . .
H H17 0.8292 0.3888 0.7616 0.030(3) Uiso calc R 1 . .
C C18 0.7054(2) 0.3602(3) 0.78966(18) 0.0249(7) Uani d . 1 . .
H H18 0.6964 0.2777 0.7688 0.030(3) Uiso calc R 1 . .

loop_
_atom_site_aniso_label
_atom_site_aniso_U_11
_atom_site_aniso_U_22
_atom_site_aniso_U_33
_atom_site_aniso_U_12
_atom_site_aniso_U_13
_atom_site_aniso_U_23
Cl1 0.0250(6) 0.0205(6) 0.0352(7) 0.000 0.0095(5) 0.000
P1 0.0157(4) 0.0178(4) 0.0194(4) 0.0007(3) 0.0037(3) 0.0004(3)
N1 0.0140(17) 0.026(2) 0.0199(19) 0.000 0.0030(14) 0.000
C1 0.0184(15) 0.0189(16) 0.0147(14) 0.0012(12) -0.0006(12) -0.0041(13)
C2 0.0217(16) 0.0205(17) 0.0194(16) -0.0022(13) 0.0028(13) -0.0014(14)
C3 0.0228(16) 0.0240(18) 0.0309(18) 0.0045(14) 0.0014(14) -0.0018(15)
C4 0.0186(16) 0.036(2) 0.033(2) 0.0056(14) 0.0048(14) -0.0104(17)
C5 0.0274(18) 0.0265(18) 0.036(2) -0.0023(15) 0.0161(15) -0.0018(17)
C6 0.0232(17) 0.0279(18) 0.0270(18) 0.0008(14) 0.0057(14) 0.0038(15)
C7 0.0161(15) 0.0199(16) 0.0192(16) 0.0005(12) 0.0044(12) 0.0004(13)
C8 0.0263(17) 0.0210(17) 0.0272(18) -0.0010(14) 0.0055(14) 0.0006(15)
C9 0.0280(18) 0.0304(19) 0.0188(16) 0.0008(14) 0.0012(13) 0.0025(15)
C10 0.0230(17) 0.0273(18) 0.0287(19) 0.0028(14) 0.0062(14) 0.0135(15)
C11 0.0252(17) 0.0151(16) 0.0330(19) 0.0000(13) 0.0072(14) 0.0033(14)
C12 0.0177(15) 0.0261(18) 0.0236(17) -0.0016(13) 0.0036(13) -0.0018(15)
C13 0.0163(15) 0.0246(17) 0.0238(17) 0.0001(13) 0.0026(12) 0.0033(14)
C14 0.0235(17) 0.0186(16) 0.0276(18) -0.0014(13) 0.0040(13) -0.0024(14)
C15 0.0240(17) 0.0280(19) 0.036(2) -0.0052(15) -0.0003(15) -0.0018(16)
C16 0.0163(16) 0.043(2) 0.033(2) -0.0046(15) -0.0021(14) 0.0123(17)
C17 0.0205(16) 0.032(2) 0.0305(19) 0.0033(14) 0.0050(14) 0.0089(16)
C18 0.0195(16) 0.0311(19) 0.0237(17) 0.0026(14) 0.0020(13) -0.0027(15)

loop_
_atom_type_symbol
_atom_type_description
_atom_type_scat_dispersion_real
_atom_type_scat_dispersion_imag
_atom_type_scat_source
C C 0.0033 0.0016 'International Tables Vol C Tables 4.2.6.8 and 6.1.1.4'
H H 0.0000 0.0000 'International Tables Vol C Tables 4.2.6.8 and 6.1.1.4'
N N 0.0061 0.0033 'International Tables Vol C Tables 4.2.6.8 and 6.1.1.4'
P P 0.1023 0.0942 'International Tables Vol C Tables 4.2.6.8 and 6.1.1.4'
Cl Cl 0.1484 0.1585 'International Tables Vol C Tables 4.2.6.8 and 6.1.1.4'

loop_
_geom_angle_atom_site_label_1
_geom_angle_atom_site_label_2
_geom_angle_atom_site_label_3
_geom_angle_site_symmetry_1
_geom_angle_site_symmetry_3
_geom_angle
_geom_angle_publ_flag
N1 P1 C7 . . 106.82(17) ?
N1 P1 C1 . . 112.50(12) ?
C7 P1 C1 . . 107.33(15) ?
N1 P1 C13 . . 113.24(13) ?
C7 P1 C13 . . 107.11(14) ?
C1 P1 C13 . . 109.49(15) ?
P1 N1 P1 . 2_656 133.0(3) y
C2 C1 C6 . . 120.2(3) ?
C2 C1 P1 . . 119.2(2) ?
C6 C1 P1 . . 120.2(2) ?
C3 C2 C1 . . 119.7(3) ?
C3 C2 H2 . . 120.1 ?
C1 C2 H2 . . 120.1 ?
C4 C3 C2 . . 120.4(3) ?
C4 C3 H3 . . 119.8 ?
C2 C3 H3 . . 119.8 ?
C5 C4 C3 . . 119.9(3) ?
C5 C4 H4 . . 120.0 ?
C3 C4 H4 . . 120.0 ?
C4 C5 C6 . . 120.7(3) ?
C4 C5 H5 . . 119.6 ?
C6 C5 H5 . . 119.6 ?
C5 C6 C1 . . 119.0(3) ?
C5 C6 H6 . . 120.5 ?
C1 C6 H6 . . 120.5 ?
C12 C7 C8 . . 119.5(3) ?
C12 C7 P1 . . 121.5(2) ?
C8 C7 P1 . . 118.9(2) ?
C9 C8 C7 . . 120.5(3) ?
C9 C8 H8 . . 119.8 ?
C7 C8 H8 . . 119.8 ?
C8 C9 C10 . . 119.3(3) ?
C8 C9 H9 . . 120.3 ?
C10 C9 H9 . . 120.3 ?
C11 C10 C9 . . 121.1(3) ?
C11 C10 H10 . . 119.5 ?
C9 C10 H10 . . 119.5 ?
C10 C11 C12 . . 119.5(3) ?
C10 C11 H11 . . 120.3 ?
C12 C11 H11 . . 120.3 ?
C7 C12 C11 . . 120.1(3) ?
C7 C12 H12 . . 119.9 ?
C11 C12 H12 . . 119.9 ?
C14 C13 C18 . . 119.7(3) ?
C14 C13 P1 . . 124.1(2) ?
C18 C13 P1 . . 116.1(3) ?
C13 C14 C15 . . 119.5(3) ?
C13 C14 H14 . . 120.3 ?
C15 C14 H14 . . 120.3 ?
C16 C15 C14 . . 120.7(3) ?
C16 C15 H15 . . 119.6 ?
C14 C15 H15 . . 119.6 ?
C15 C16 C17 . . 120.2(3) ?
C15 C16 H16 . . 119.9 ?
C17 C16 H16 . . 119.9 ?
C18 C17 C16 . . 119.6(3) ?
C18 C17 H17 . . 120.2 ?
C16 C17 H17 . . 120.2 ?
C17 C18 C13 . . 120.3(3) ?
C17 C18 H18 . . 119.9 ?
C13 C18 H18 . . 119.9 ?

loop_
_geom_bond_atom_site_label_1
_geom_bond_atom_site_label_2
_geom_bond_site_symmetry_2
_geom_bond_distance
_geom_bond_publ_flag
P1 N1 . 1.5984(18) y
P1 C7 . 1.795(3) y
P1 C1 . 1.802(3) y
P1 C13 . 1.811(3) y
N1 P1 2_656 1.5984(18) ?
C1 C2 . 1.394(4) ?
C1 C6 . 1.409(5) ?
C2 C3 . 1.390(5) ?
C2 H2 . 0.9500 ?
C3 C4 . 1.390(5) ?
C3 H3 . 0.9500 ?
C4 C5 . 1.387(5) ?
C4 H4 . 0.9500 ?
C5 C6 . 1.392(5) ?
C5 H5 . 0.9500 ?
C6 H6 . 0.9500 ?
C7 C12 . 1.386(4) ?
C7 C8 . 1.401(4) ?
C8 C9 . 1.377(5) ?
C8 H8 . 0.9500 ?
C9 C10 . 1.385(5) ?
C9 H9 . 0.9500 ?
C10 C11 . 1.384(5) ?
C10 H10 . 0.9500 ?
C11 C12 . 1.390(5) ?
C11 H11 . 0.9500 ?
C12 H12 . 0.9500 ?
C13 C14 . 1.386(5) ?
C13 C18 . 1.410(4) ?
C14 C15 . 1.401(5) ?
C14 H14 . 0.9500 ?
C15 C16 . 1.383(5) ?
C15 H15 . 0.9500 ?
C16 C17 . 1.392(5) ?
C16 H16 . 0.9500 ?
C17 C18 . 1.391(5) ?
C17 H17 . 0.9500 ?
C18 H18 . 0.9500 ?

loop_
_geom_torsion_atom_site_label_1
_geom_torsion_atom_site_label_2
_geom_torsion_atom_site_label_3
_geom_torsion_atom_site_label_4
_geom_torsion_site_symmetry_1
_geom_torsion_site_symmetry_2
_geom_torsion_site_symmetry_3
_geom_torsion_site_symmetry_4
_geom_torsion
_geom_torsion_publ_flag
C7 P1 N1 P1 . . . 2_656 -179.94(11) ?
C1 P1 N1 P1 . . . 2_656 62.54(12) ?
C13 P1 N1 P1 . . . 2_656 -62.27(13) ?
N1 P1 C1 C2 . . . . -76.9(3) ?
C7 P1 C1 C2 . . . . 165.9(2) ?
C13 P1 C1 C2 . . . . 50.0(3) ?
N1 P1 C1 C6 . . . . 95.5(3) ?
C7 P1 C1 C6 . . . . -21.7(3) ?
C13 P1 C1 C6 . . . . -137.7(3) ?
C6 C1 C2 C3 . . . . -0.8(5) ?
P1 C1 C2 C3 . . . . 171.6(2) ?
C1 C2 C3 C4 . . . . -0.8(5) ?
C2 C3 C4 C5 . . . . 1.7(5) ?
C3 C4 C5 C6 . . . . -1.0(5) ?
C4 C5 C6 C1 . . . . -0.5(5) ?
C2 C1 C6 C5 . . . . 1.4(5) ?
P1 C1 C6 C5 . . . . -170.9(3) ?
N1 P1 C7 C12 . . . . -2.0(3) ?
C1 P1 C7 C12 . . . . 118.9(3) ?
C13 P1 C7 C12 . . . . -123.6(3) ?
N1 P1 C7 C8 . . . . 179.3(2) ?
C1 P1 C7 C8 . . . . -59.8(3) ?
C13 P1 C7 C8 . . . . 57.7(3) ?
C12 C7 C8 C9 . . . . -0.9(5) ?
P1 C7 C8 C9 . . . . 177.8(2) ?
C7 C8 C9 C10 . . . . 0.4(5) ?
C8 C9 C10 C11 . . . . 0.1(5) ?
C9 C10 C11 C12 . . . . -0.1(5) ?
C8 C7 C12 C11 . . . . 0.9(5) ?
P1 C7 C12 C11 . . . . -177.8(2) ?
C10 C11 C12 C7 . . . . -0.4(5) ?
N1 P1 C13 C14 . . . . 132.3(3) ?
C7 P1 C13 C14 . . . . -110.2(3) ?
C1 P1 C13 C14 . . . . 5.9(3) ?
N1 P1 C13 C18 . . . . -46.0(3) ?
C7 P1 C13 C18 . . . . 71.5(3) ?
C1 P1 C13 C18 . . . . -172.5(2) ?
C18 C13 C14 C15 . . . . 1.1(5) ?
P1 C13 C14 C15 . . . . -177.2(3) ?
C13 C14 C15 C16 . . . . -1.8(5) ?
C14 C15 C16 C17 . . . . 0.8(5) ?
C15 C16 C17 C18 . . . . 1.0(5) ?
C16 C17 C18 C13 . . . . -1.7(5) ?
C14 C13 C18 C17 . . . . 0.7(5) ?
P1 C13 C18 C17 . . . . 179.1(3) ?
